data_2232647
loop_
_publ_author_name
'Liu, Jia-Cheng'
'Guo, Guo-Zhe'
'Xiao, Chao-Hu'
'Song, Xue-Yan'
'Li, Meng'

_publ_section_title
;
 Bis{2-[bis(3,5-dimethyl-1<i>H</i>-pyrazol-1-yl-\k<i>N</i>^2^)methyl]pyridine-\k<i>N</i>}copper(II)
 dinitrate
;
_journal_coeditor_code FF2036
_journal_issue 12
_journal_name_full 'Acta Crystallographica Section E'
_journal_page_first m1691
_journal_paper_doi 10.1107/S1600536811045636
_journal_volume 67
_journal_year 2011
_chemical_formula_iupac '[Cu (C16 H19 N5)2] (N O3)2'
_chemical_formula_moiety 'C32 H38 Cu N10 2+, 2(N O3 -)'
_chemical_formula_sum 'C32 H38 Cu N12 O6'
_chemical_formula_weight 750.28
_chemical_name_systematic
;
Bis{2-[bis(3,5-dimethyl-1<i>H</i>-pyrazol-1-yl-\k<i>N</i>^2^)methyl]pyridine-
\k<i>N</i>}copper(II) dinitrate
;
_space_group_IT_number 15
_symmetry_cell_setting monoclinic
_symmetry_space_group_name_Hall '-C 2yc'
_symmetry_space_group_name_H-M 'C 1 2/c 1'
_atom_sites_solution_hydrogens geom
_atom_sites_solution_primary direct
_atom_sites_solution_secondary difmap
_audit_creation_method SHELXL-97
_cell_angle_alpha 90.00
_cell_angle_beta 132.348(2)
_cell_angle_gamma 90.00
_cell_formula_units_Z 4
_cell_length_a 24.819(6)
_cell_length_b 10.918(3)
_cell_length_c 17.592(4)
_cell_measurement_reflns_used 4634
_cell_measurement_temperature 296(2)
_cell_measurement_theta_max 25.81
_cell_measurement_theta_min 2.20
_cell_volume 3523.1(15)
_computing_cell_refinement 'SAINT (Bruker, 2008)'
_computing_data_collection 'APEX2 (Bruker, 2008)'
_computing_data_reduction 'SAINT (Bruker, 2008)'
_computing_molecular_graphics 'SHELXTL (Sheldrick, 2008)'
_computing_publication_material 'SHELXTL (Sheldrick, 2008)'
_computing_structure_refinement 'SHELXL97 (Sheldrick, 2008)'
_computing_structure_solution 'SHELXS97 (Sheldrick, 2008)'
_diffrn_ambient_temperature 296(2)
_diffrn_measured_fraction_theta_full 0.997
_diffrn_measured_fraction_theta_max 0.997
_diffrn_measurement_device_type 'Bruker APEXII CCD'
_diffrn_measurement_method '\f and \w scans'
_diffrn_radiation_monochromator graphite
_diffrn_radiation_source 'fine-focus sealed tube'
_diffrn_radiation_type MoK\a
_diffrn_radiation_wavelength 0.71073
_diffrn_reflns_av_R_equivalents 0.0221
_diffrn_reflns_av_sigmaI/netI 0.0213
_diffrn_reflns_limit_h_max 29
_diffrn_reflns_limit_h_min -30
_diffrn_reflns_limit_k_max 13
_diffrn_reflns_limit_k_min -13
_diffrn_reflns_limit_l_max 21
_diffrn_reflns_limit_l_min -20
_diffrn_reflns_number 12411
_diffrn_reflns_theta_full 25.50
_diffrn_reflns_theta_max 25.50
_diffrn_reflns_theta_min 2.17
_exptl_absorpt_coefficient_mu 0.681
_exptl_absorpt_correction_T_max 0.8988
_exptl_absorpt_correction_T_min 0.8590
_exptl_absorpt_correction_type multi-scan
_exptl_absorpt_process_details '(SADABS; Bruker, 2008)'
_exptl_crystal_colour blue
_exptl_crystal_density_diffrn 1.415
_exptl_crystal_density_method 'not measured'
_exptl_crystal_description Block
_exptl_crystal_F_000 1564
_exptl_crystal_size_max 0.23
_exptl_crystal_size_mid 0.22
_exptl_crystal_size_min 0.16
_refine_diff_density_max 0.374
_refine_diff_density_min -0.324
_refine_ls_extinction_method none
_refine_ls_goodness_of_fit_ref 1.072
_refine_ls_hydrogen_treatment constr
_refine_ls_matrix_type full
_refine_ls_number_parameters 235
_refine_ls_number_reflns 3266
_refine_ls_number_restraints 0
_refine_ls_restrained_S_all 1.072
_refine_ls_R_factor_all 0.0540
_refine_ls_R_factor_gt 0.0358
_refine_ls_shift/su_max 0.000
_refine_ls_shift/su_mean 0.000
_refine_ls_structure_factor_coef Fsqd
_refine_ls_weighting_details 'calc w=1/[\s^2^(Fo^2^)+(0.0412P)^2^+5.0393P] where P=(Fo^2^+2Fc^2^)/3'
_refine_ls_weighting_scheme calc
_refine_ls_wR_factor_gt 0.0887
_refine_ls_wR_factor_ref 0.1042
_reflns_number_gt 2601
_reflns_number_total 3266
_reflns_threshold_expression I>2sigma(I)
_cod_data_source_file ff2036.cif
_cod_data_source_block I
_cod_original_cell_volume 3523.0(14)
_cod_original_sg_symbol_H-M 'C 2/c'
_cod_database_code 2232647
_cod_database_fobs_code 2232647

loop_
_symmetry_equiv_pos_as_xyz
'x, y, z'
'-x, y, -z+1/2'
'x+1/2, y+1/2, z'
'-x+1/2, y+1/2, -z+1/2'
'-x, -y, -z'
'x, -y, z-1/2'
'-x+1/2, -y+1/2, -z'
'x+1/2, -y+1/2, z-1/2'

loop_
_atom_site_type_symbol
_atom_site_label
_atom_site_fract_x
_atom_site_fract_y
_atom_site_fract_z
_atom_site_U_iso_or_equiv
_atom_site_adp_type
_atom_site_calc_flag
_atom_site_refinement_flags
_atom_site_occupancy
_atom_site_symmetry_multiplicity
Cu Cu1 0.5000 -0.01320(4) 0.7500 0.03860(15) Uani d S 1 2
C C1 0.48707(15) -0.2377(2) 0.8338(2) 0.0508(7) Uani d . 1 1
H H1 0.5351 -0.2502 0.8646 0.061 Uiso calc R 1 1
C C2 0.45590(17) -0.3194(3) 0.8536(2) 0.0595(8) Uani d . 1 1
H H2 0.4828 -0.3849 0.8980 0.071 Uiso calc R 1 1
C C3 0.38457(16) -0.3035(3) 0.8069(2) 0.0598(8) Uani d . 1 1
H H3 0.3621 -0.3586 0.8183 0.072 Uiso calc R 1 1
C C4 0.34694(15) -0.2046(2) 0.7430(2) 0.0492(6) Uani d . 1 1
H H4 0.2985 -0.1920 0.7102 0.059 Uiso calc R 1 1
C C5 0.38190(13) -0.1246(2) 0.72802(18) 0.0368(5) Uani d . 1 1
C C6 0.34211(13) -0.0120(2) 0.66153(19) 0.0389(5) Uani d . 1 1
H H6 0.2941 -0.0109 0.6403 0.047 Uiso calc R 1 1
C C7 0.26736(15) -0.0142(3) 0.4692(2) 0.0554(7) Uani d . 1 1
C C8 0.28709(17) -0.0194(3) 0.4136(2) 0.0611(8) Uani d . 1 1
H H8 0.2559 -0.0196 0.3423 0.073 Uiso calc R 1 1
C C9 0.36269(16) -0.0244(2) 0.4835(2) 0.0498(7) Uani d . 1 1
C C10 0.4118(2) -0.0301(4) 0.4627(3) 0.0755(10) Uani d . 1 1
H H10A 0.4604 -0.0078 0.5237 0.113 Uiso calc R 1 1
H H10B 0.3947 0.0257 0.4082 0.113 Uiso calc R 1 1
H H10C 0.4119 -0.1119 0.4427 0.113 Uiso calc R 1 1
C C11 0.19391(19) -0.0068(5) 0.4360(3) 0.1009(15) Uani d . 1 1
H H11A 0.1859 -0.0785 0.4588 0.151 Uiso calc R 1 1
H H11B 0.1570 -0.0018 0.3623 0.151 Uiso calc R 1 1
H H11C 0.1916 0.0647 0.4655 0.151 Uiso calc R 1 1
C C12 0.35339(18) 0.1970(3) 0.7337(2) 0.0553(7) Uani d . 1 1
C C13 0.4112(2) 0.2737(3) 0.7987(3) 0.0666(9) Uani d . 1 1
H H13 0.4104 0.3487 0.8230 0.080 Uiso calc R 1 1
C C14 0.47163(17) 0.2200(2) 0.8223(2) 0.0540(7) Uani d . 1 1
C C15 0.2759(2) 0.2089(3) 0.6840(4) 0.0882(12) Uani d . 1 1
H H15A 0.2455 0.2171 0.6110 0.132 Uiso calc R 1 1
H H15B 0.2705 0.2800 0.7105 0.132 Uiso calc R 1 1
H H15C 0.2617 0.1373 0.6985 0.132 Uiso calc R 1 1
C C16 0.54737(19) 0.2688(3) 0.8906(3) 0.0773(10) Uani d . 1 1
H H16A 0.5811 0.2021 0.9172 0.116 Uiso calc R 1 1
H H16B 0.5580 0.3130 0.9465 0.116 Uiso calc R 1 1
H H16C 0.5518 0.3228 0.8520 0.116 Uiso calc R 1 1
N N1 0.45132(11) -0.14066(18) 0.77218(15) 0.0392(5) Uani d . 1 1
N N2 0.38955(12) -0.0231(2) 0.57884(16) 0.0463(5) Uani d . 1 1
N N3 0.33024(11) -0.01645(19) 0.56902(16) 0.0416(5) Uani d . 1 1
N N4 0.37949(12) 0.09956(18) 0.71912(16) 0.0420(5) Uani d . 1 1
N N5 0.45224(12) 0.11305(19) 0.77316(17) 0.0448(5) Uani d . 1 1
N N6 0.35109(14) 0.5779(2) 0.41294(19) 0.0512(6) Uani d . 1 1
O O1 0.35080(16) 0.6715(3) 0.4505(2) 0.1132(11) Uani d . 1 1
O O2 0.29475(13) 0.5446(3) 0.3289(2) 0.0896(8) Uani d . 1 1
O O3 0.40686(15) 0.5216(2) 0.4542(2) 0.1047(10) Uani d . 1 1

loop_
_atom_site_aniso_label
_atom_site_aniso_U_11
_atom_site_aniso_U_22
_atom_site_aniso_U_33
_atom_site_aniso_U_12
_atom_site_aniso_U_13
_atom_site_aniso_U_23
Cu1 0.0389(3) 0.0372(2) 0.0438(3) 0.000 0.0295(2) 0.000
C1 0.0402(15) 0.0482(15) 0.0480(16) 0.0088(12) 0.0232(14) 0.0131(12)
C2 0.0570(19) 0.0490(16) 0.0591(19) 0.0058(13) 0.0337(16) 0.0185(14)
C3 0.0576(19) 0.0546(17) 0.0637(19) -0.0056(14) 0.0394(17) 0.0134(14)
C4 0.0440(15) 0.0497(15) 0.0526(16) -0.0009(12) 0.0320(14) 0.0070(13)
C5 0.0368(13) 0.0370(12) 0.0341(13) 0.0017(10) 0.0229(12) 0.0016(10)
C6 0.0371(13) 0.0431(13) 0.0409(13) 0.0054(11) 0.0280(12) 0.0068(11)
C7 0.0431(16) 0.0669(18) 0.0400(15) 0.0112(14) 0.0215(14) 0.0093(13)
C8 0.0593(19) 0.075(2) 0.0334(14) 0.0083(16) 0.0248(15) 0.0067(14)
C9 0.0621(18) 0.0511(15) 0.0426(15) 0.0026(13) 0.0378(15) 0.0022(12)
C10 0.085(2) 0.103(3) 0.061(2) 0.004(2) 0.059(2) 0.0016(19)
C11 0.0434(19) 0.176(5) 0.057(2) 0.017(2) 0.0226(18) 0.004(2)
C12 0.078(2) 0.0428(15) 0.078(2) 0.0118(14) 0.0658(19) 0.0078(14)
C13 0.108(3) 0.0402(15) 0.096(3) -0.0011(17) 0.086(2) -0.0072(16)
C14 0.076(2) 0.0427(15) 0.0636(19) -0.0079(14) 0.0553(18) -0.0085(13)
C15 0.093(3) 0.062(2) 0.147(4) 0.0158(19) 0.096(3) 0.001(2)
C16 0.088(3) 0.062(2) 0.090(3) -0.0267(18) 0.063(2) -0.0329(18)
N1 0.0345(11) 0.0405(11) 0.0383(12) 0.0020(9) 0.0227(10) 0.0039(9)
N2 0.0425(12) 0.0615(14) 0.0384(12) 0.0045(10) 0.0286(11) 0.0039(10)
N3 0.0368(11) 0.0503(12) 0.0366(11) 0.0080(9) 0.0243(10) 0.0077(9)
N4 0.0501(13) 0.0391(11) 0.0494(13) 0.0049(9) 0.0386(12) 0.0045(9)
N5 0.0505(13) 0.0415(12) 0.0508(13) -0.0030(10) 0.0374(12) -0.0043(10)
N6 0.0515(15) 0.0467(13) 0.0554(15) -0.0091(11) 0.0361(14) -0.0065(11)
O1 0.103(2) 0.098(2) 0.116(2) -0.0088(17) 0.065(2) -0.0504(18)
O2 0.0583(15) 0.0995(19) 0.0702(16) -0.0095(14) 0.0268(14) -0.0291(14)
O3 0.0630(16) 0.0806(18) 0.098(2) 0.0121(14) 0.0247(16) -0.0141(15)

loop_
_atom_type_symbol
_atom_type_description
_atom_type_scat_dispersion_real
_atom_type_scat_dispersion_imag
_atom_type_scat_source
C C 0.0033 0.0016 'International Tables Vol C Tables 4.2.6.8 and 6.1.1.4'
H H 0.0000 0.0000 'International Tables Vol C Tables 4.2.6.8 and 6.1.1.4'
N N 0.0061 0.0033 'International Tables Vol C Tables 4.2.6.8 and 6.1.1.4'
O O 0.0106 0.0060 'International Tables Vol C Tables 4.2.6.8 and 6.1.1.4'
Cu Cu 0.3201 1.2651 'International Tables Vol C Tables 4.2.6.8 and 6.1.1.4'

loop_
_geom_angle_atom_site_label_1
_geom_angle_atom_site_label_2
_geom_angle_atom_site_label_3
_geom_angle_site_symmetry_1
_geom_angle_site_symmetry_3
_geom_angle
N5 Cu1 N5 2_656 . 94.48(12)
N5 Cu1 N1 2_656 . 179.57(9)
N5 Cu1 N1 . . 85.63(8)
N5 Cu1 N1 2_656 2_656 85.63(8)
N5 Cu1 N1 . 2_656 179.57(9)
N1 Cu1 N1 . 2_656 94.26(12)
N5 Cu1 N2 2_656 2_656 87.32(8)
N5 Cu1 N2 . 2_656 96.28(8)
N1 Cu1 N2 . 2_656 93.08(8)
N1 Cu1 N2 2_656 2_656 83.31(8)
N5 Cu1 N2 2_656 . 96.28(8)
N5 Cu1 N2 . . 87.32(8)
N1 Cu1 N2 . . 83.31(8)
N1 Cu1 N2 2_656 . 93.08(8)
N2 Cu1 N2 2_656 . 174.72(11)
N1 C1 C2 . . 122.8(3)
N1 C1 H1 . . 118.6
C2 C1 H1 . . 118.6
C1 C2 C3 . . 119.2(3)
C1 C2 H2 . . 120.4
C3 C2 H2 . . 120.4
C2 C3 C4 . . 118.8(3)
C2 C3 H3 . . 120.6
C4 C3 H3 . . 120.6
C3 C4 C5 . . 119.2(3)
C3 C4 H4 . . 120.4
C5 C4 H4 . . 120.4
N1 C5 C4 . . 122.4(2)
N1 C5 C6 . . 117.9(2)
C4 C5 C6 . . 119.7(2)
N3 C6 N4 . . 111.33(19)
N3 C6 C5 . . 111.97(19)
N4 C6 C5 . . 111.4(2)
N3 C6 H6 . . 107.3
N4 C6 H6 . . 107.3
C5 C6 H6 . . 107.3
N3 C7 C8 . . 105.9(3)
N3 C7 C11 . . 123.1(3)
C8 C7 C11 . . 131.1(3)
C7 C8 C9 . . 107.0(3)
C7 C8 H8 . . 126.5
C9 C8 H8 . . 126.5
N2 C9 C8 . . 110.4(2)
N2 C9 C10 . . 121.0(3)
C8 C9 C10 . . 128.7(3)
C9 C10 H10A . . 109.5
C9 C10 H10B . . 109.5
H10A C10 H10B . . 109.5
C9 C10 H10C . . 109.5
H10A C10 H10C . . 109.5
H10B C10 H10C . . 109.5
C7 C11 H11A . . 109.5
C7 C11 H11B . . 109.5
H11A C11 H11B . . 109.5
C7 C11 H11C . . 109.5
H11A C11 H11C . . 109.5
H11B C11 H11C . . 109.5
N4 C12 C13 . . 105.8(3)
N4 C12 C15 . . 123.3(3)
C13 C12 C15 . . 130.8(3)
C12 C13 C14 . . 107.9(3)
C12 C13 H13 . . 126.1
C14 C13 H13 . . 126.1
N5 C14 C13 . . 109.3(3)
N5 C14 C16 . . 123.0(3)
C13 C14 C16 . . 127.7(3)
C12 C15 H15A . . 109.5
C12 C15 H15B . . 109.5
H15A C15 H15B . . 109.5
C12 C15 H15C . . 109.5
H15A C15 H15C . . 109.5
H15B C15 H15C . . 109.5
C14 C16 H16A . . 109.5
C14 C16 H16B . . 109.5
H16A C16 H16B . . 109.5
C14 C16 H16C . . 109.5
H16A C16 H16C . . 109.5
H16B C16 H16C . . 109.5
C1 N1 C5 . . 117.7(2)
C1 N1 Cu1 . . 122.61(17)
C5 N1 Cu1 . . 119.60(15)
C9 N2 N3 . . 105.1(2)
C9 N2 Cu1 . . 141.70(19)
N3 N2 Cu1 . . 112.94(15)
C7 N3 N2 . . 111.6(2)
C7 N3 C6 . . 130.0(2)
N2 N3 C6 . . 118.4(2)
C12 N4 N5 . . 111.0(2)
C12 N4 C6 . . 128.9(2)
N5 N4 C6 . . 119.95(19)
C14 N5 N4 . . 106.0(2)
C14 N5 Cu1 . . 136.0(2)
N4 N5 Cu1 . . 117.58(15)
O3 N6 O2 . . 119.3(3)
O3 N6 O1 . . 121.5(3)
O2 N6 O1 . . 119.1(3)

loop_
_geom_bond_atom_site_label_1
_geom_bond_atom_site_label_2
_geom_bond_site_symmetry_2
_geom_bond_distance
Cu1 N5 2_656 2.030(2)
Cu1 N5 . 2.030(2)
Cu1 N1 . 2.045(2)
Cu1 N1 2_656 2.045(2)
Cu1 N2 2_656 2.339(2)
Cu1 N2 . 2.339(2)
C1 N1 . 1.337(3)
C1 C2 . 1.370(4)
C1 H1 . 0.9300
C2 C3 . 1.371(4)
C2 H2 . 0.9300
C3 C4 . 1.374(4)
C3 H3 . 0.9300
C4 C5 . 1.376(3)
C4 H4 . 0.9300
C5 N1 . 1.341(3)
C5 C6 . 1.516(3)
C6 N3 . 1.446(3)
C6 N4 . 1.451(3)
C6 H6 . 0.9800
C7 N3 . 1.352(3)
C7 C8 . 1.359(4)
C7 C11 . 1.495(5)
C8 C9 . 1.388(4)
C8 H8 . 0.9300
C9 N2 . 1.324(3)
C9 C10 . 1.491(4)
C10 H10A . 0.9600
C10 H10B . 0.9600
C10 H10C . 0.9600
C11 H11A . 0.9600
C11 H11B . 0.9600
C11 H11C . 0.9600
C12 N4 . 1.358(3)
C12 C13 . 1.363(4)
C12 C15 . 1.488(4)
C13 C14 . 1.388(4)
C13 H13 . 0.9300
C14 N5 . 1.334(3)
C14 C16 . 1.490(4)
C15 H15A . 0.9600
C15 H15B . 0.9600
C15 H15C . 0.9600
C16 H16A . 0.9600
C16 H16B . 0.9600
C16 H16C . 0.9600
N2 N3 . 1.363(3)
N4 N5 . 1.369(3)
N6 O3 . 1.211(3)
N6 O2 . 1.219(3)
N6 O1 . 1.220(3)

loop_
_geom_hbond_atom_site_label_D
_geom_hbond_atom_site_label_H
_geom_hbond_atom_site_label_A
_geom_hbond_site_symmetry_A
_geom_hbond_distance_DH
_geom_hbond_distance_HA
_geom_hbond_distance_DA
_geom_hbond_angle_DHA
_geom_hbond_publ_flag
C2 H2 O3 2_646 0.93 2.39 3.245(4) 153 y
C8 H8 O2 4_545 0.93 2.46 3.338(4) 158 y
C15 H15c O2 7_556 0.96 2.29 3.202(6) 159 y

loop_
_geom_torsion_atom_site_label_1
_geom_torsion_atom_site_label_2
_geom_torsion_atom_site_label_3
_geom_torsion_atom_site_label_4
_geom_torsion_site_symmetry_1
_geom_torsion
N1 C1 C2 C3 . 1.4(5)
C1 C2 C3 C4 . -1.0(5)
C2 C3 C4 C5 . -0.2(4)
C3 C4 C5 N1 . 1.3(4)
C3 C4 C5 C6 . -177.2(3)
N1 C5 C6 N3 . 67.1(3)
C4 C5 C6 N3 . -114.3(3)
N1 C5 C6 N4 . -58.3(3)
C4 C5 C6 N4 . 120.3(2)
N3 C7 C8 C9 . -0.2(3)
C11 C7 C8 C9 . 179.6(4)
C7 C8 C9 N2 . 0.3(3)
C7 C8 C9 C10 . -179.5(3)
N4 C12 C13 C14 . -0.1(3)
C15 C12 C13 C14 . -179.6(3)
C12 C13 C14 N5 . 0.3(3)
C12 C13 C14 C16 . -179.8(3)
C2 C1 N1 C5 . -0.4(4)
C2 C1 N1 Cu1 . 176.1(2)
C4 C5 N1 C1 . -1.0(4)
C6 C5 N1 C1 . 177.6(2)
C4 C5 N1 Cu1 . -177.61(19)
C6 C5 N1 Cu1 . 1.0(3)
N5 Cu1 N1 C1 . -133.1(2)
N1 Cu1 N1 C1 2_656 46.47(18)
N2 Cu1 N1 C1 2_656 -37.0(2)
N2 Cu1 N1 C1 . 139.1(2)
N5 Cu1 N1 C5 . 43.32(18)
N1 Cu1 N1 C5 2_656 -137.1(2)
N2 Cu1 N1 C5 2_656 139.39(18)
N2 Cu1 N1 C5 . -44.48(18)
C8 C9 N2 N3 . -0.4(3)
C10 C9 N2 N3 . 179.5(3)
C8 C9 N2 Cu1 . -173.9(2)
C10 C9 N2 Cu1 . 5.9(5)
N5 Cu1 N2 C9 2_656 40.4(3)
N5 Cu1 N2 C9 . 134.6(3)
N1 Cu1 N2 C9 . -139.5(3)
N1 Cu1 N2 C9 2_656 -45.6(3)
N5 Cu1 N2 N3 2_656 -132.84(17)
N5 Cu1 N2 N3 . -38.62(17)
N1 Cu1 N2 N3 . 47.29(16)
N1 Cu1 N2 N3 2_656 141.22(17)
C8 C7 N3 N2 . 0.0(3)
C11 C7 N3 N2 . -179.8(3)
C8 C7 N3 C6 . 179.4(2)
C11 C7 N3 C6 . -0.4(5)
C9 N2 N3 C7 . 0.2(3)
Cu1 N2 N3 C7 . 175.91(18)
C9 N2 N3 C6 . -179.3(2)
Cu1 N2 N3 C6 . -3.6(3)
N4 C6 N3 C7 . -114.3(3)
C5 C6 N3 C7 . 120.3(3)
N4 C6 N3 N2 . 65.1(3)
C5 C6 N3 N2 . -60.3(3)
C13 C12 N4 N5 . -0.1(3)
C15 C12 N4 N5 . 179.4(3)
C13 C12 N4 C6 . 176.1(2)
C15 C12 N4 C6 . -4.4(4)
N3 C6 N4 C12 . 110.1(3)
C5 C6 N4 C12 . -124.1(3)
N3 C6 N4 N5 . -74.0(3)
C5 C6 N4 N5 . 51.8(3)
C13 C14 N5 N4 . -0.4(3)
C16 C14 N5 N4 . 179.8(3)
C13 C14 N5 Cu1 . 171.5(2)
C16 C14 N5 Cu1 . -8.3(5)
C12 N4 N5 C14 . 0.3(3)
C6 N4 N5 C14 . -176.3(2)
C12 N4 N5 Cu1 . -173.37(17)
C6 N4 N5 Cu1 . 10.0(3)
N5 Cu1 N5 C14 2_656 -40.8(2)
N1 Cu1 N5 C14 . 139.7(3)
N2 Cu1 N5 C14 2_656 47.0(3)
N2 Cu1 N5 C14 . -136.9(3)
N5 Cu1 N5 N4 2_656 130.4(2)
N1 Cu1 N5 N4 . -49.17(17)
N2 Cu1 N5 N4 2_656 -141.80(17)
N2 Cu1 N5 N4 . 34.32(17)
